data_4085574
loop_
_publ_author_name
'Izod, Keith'
'Wills, Corinne'
'El-Hamruni, Salima'
'Harrington, Ross W.'
'Waddell, Paul G.'
'Probert, Michael R.'

_publ_section_title
;
 Structural Diversity in Alkaline Earth Metal Complexes of a
 Phosphine-Borane-Stabilized 1,3-Dicarbanion
;
_journal_issue 11
_journal_name_full Organometallics
_journal_page_first 2406
_journal_paper_doi 10.1021/om501183p
_journal_volume 34
_journal_year 2015
_chemical_formula_moiety 'C80 H164 B4 K2 O6 P4 Si8 Sr3, C4 H10 O'
_chemical_formula_sum 'C84 H174 B4 K2 O7 P4 Si8 Sr3'
_chemical_formula_weight 2029.12
_chemical_name_systematic
;
 ?
;
_space_group_crystal_system triclinic
_space_group_IT_number 2
_space_group_name_Hall '-P 1'
_space_group_name_H-M_alt 'P -1'
_symmetry_space_group_name_Hall '-P 1'
_symmetry_space_group_name_H-M 'P -1'
_atom_sites_solution_hydrogens mixed
_atom_sites_solution_primary direct
_audit_creation_date 2014-11-20
_audit_creation_method
;
Olex2 1.2-alpha
(compiled 2014.11.07 svn.r3078 for OlexSys, GUI svn.r4941)
;
_cell_angle_alpha 69.048(3)
_cell_angle_beta 79.922(3)
_cell_angle_gamma 77.400(3)
_cell_formula_units_Z 1
_cell_length_a 13.3139(4)
_cell_length_b 13.8721(4)
_cell_length_c 17.1954(6)
_cell_measurement_reflns_used 13573
_cell_measurement_temperature 149.99(10)
_cell_measurement_theta_max 28.9550
_cell_measurement_theta_min 2.9120
_cell_volume 2878.00(17)
_computing_cell_refinement
;
CrysAlisPro, Agilent Technologies,
Version 1.171.37.33 (release 27-03-2014 CrysAlis171 .NET)
(compiled Mar 27 2014,17:12:48)
;
_computing_data_collection
;
CrysAlisPro, Agilent Technologies,
Version 1.171.37.33 (release 27-03-2014 CrysAlis171 .NET)
(compiled Mar 27 2014,17:12:48)
;
_computing_data_reduction
;
CrysAlisPro, Agilent Technologies,
Version 1.171.37.33 (release 27-03-2014 CrysAlis171 .NET)
(compiled Mar 27 2014,17:12:48)
;
_computing_molecular_graphics 'Olex2 (Dolomanov et al., 2009)'
_computing_publication_material 'Olex2 (Dolomanov et al., 2009)'
_computing_structure_refinement 'XL (Sheldrick, 2008)'
_computing_structure_solution 'XT (Sheldrick, 2008)'
_diffrn_ambient_environment N~2~
_diffrn_ambient_temperature 149.99(10)
_diffrn_detector 'CCD plate'
_diffrn_detector_area_resol_mean 10.3968
_diffrn_detector_type Atlas
_diffrn_measured_fraction_theta_full 0.998
_diffrn_measured_fraction_theta_max 0.878
_diffrn_measurement_device 'four-circle diffractometer'
_diffrn_measurement_device_type 'Xcalibur, Atlas, Gemini ultra'
_diffrn_measurement_method '\w scans'
_diffrn_orient_matrix_UB_11 0.0426724000
_diffrn_orient_matrix_UB_12 0.0254143000
_diffrn_orient_matrix_UB_13 -0.0212327000
_diffrn_orient_matrix_UB_21 -0.0345001000
_diffrn_orient_matrix_UB_22 0.0471346000
_diffrn_orient_matrix_UB_23 -0.0169742000
_diffrn_orient_matrix_UB_31 0.0017331000
_diffrn_orient_matrix_UB_32 0.0147821000
_diffrn_orient_matrix_UB_33 0.0351338000
_diffrn_radiation_monochromator graphite
_diffrn_radiation_probe x-ray
_diffrn_radiation_type MoK\a
_diffrn_radiation_wavelength 0.71073
_diffrn_reflns_av_R_equivalents 0.0372
_diffrn_reflns_av_unetI/netI 0.0440
_diffrn_reflns_Laue_measured_fraction_full 0.998
_diffrn_reflns_Laue_measured_fraction_max 0.878
_diffrn_reflns_limit_h_max 18
_diffrn_reflns_limit_h_min -18
_diffrn_reflns_limit_k_max 19
_diffrn_reflns_limit_k_min -19
_diffrn_reflns_limit_l_max 22
_diffrn_reflns_limit_l_min -23
_diffrn_reflns_number 51004
_diffrn_reflns_point_group_measured_fraction_full 0.998
_diffrn_reflns_point_group_measured_fraction_max 0.878
_diffrn_reflns_theta_full 26.000
_diffrn_reflns_theta_max 29.680
_diffrn_reflns_theta_min 2.904
_diffrn_source 'Enhance (Mo) X-ray Source'
_exptl_absorpt_coefficient_mu 1.638
_exptl_absorpt_correction_T_max 1.00000
_exptl_absorpt_correction_T_min 0.85559
_exptl_absorpt_correction_type multi-scan
_exptl_absorpt_process_details
;
CrysAlisPro, Agilent Technologies,
Version 1.171.37.33 (release 27-03-2014 CrysAlis171 .NET)
(compiled Mar 27 2014,17:12:48)
Empirical absorption correction using spherical harmonics,
 implemented in SCALE3 ABSPACK scaling algorithm.
;
_exptl_crystal_colour 'clear light colourless'
_exptl_crystal_colour_lustre clear
_exptl_crystal_colour_modifier light
_exptl_crystal_colour_primary colourless
_exptl_crystal_density_diffrn 1.171
_exptl_crystal_description block
_exptl_crystal_F_000 1078
_exptl_crystal_size_max 0.2
_exptl_crystal_size_mid 0.2
_exptl_crystal_size_min 0.17
_refine_diff_density_max 0.455
_refine_diff_density_min -0.517
_refine_diff_density_rms 0.062
_refine_ls_extinction_method none
_refine_ls_goodness_of_fit_ref 1.023
_refine_ls_hydrogen_treatment mixed
_refine_ls_matrix_type full
_refine_ls_number_parameters 575
_refine_ls_number_reflns 14316
_refine_ls_number_restraints 750
_refine_ls_restrained_S_all 1.054
_refine_ls_R_factor_all 0.0717
_refine_ls_R_factor_gt 0.0416
_refine_ls_shift/su_max 0.001
_refine_ls_shift/su_mean 0.000
_refine_ls_structure_factor_coef Fsqd
_refine_ls_weighting_details 'w=1/[\s^2^(Fo^2^)+(0.0383P)^2^+1.7842P] where P=(Fo^2^+2Fc^2^)/3'
_refine_ls_weighting_scheme calc
_refine_ls_wR_factor_gt 0.0859
_refine_ls_wR_factor_ref 0.0989
_reflns_Friedel_coverage 0.000
_reflns_number_gt 10434
_reflns_number_total 14316
_reflns_threshold_expression 'I > 2\s(I)'
_cod_data_source_file om501183p_si_001.cif
_cod_data_source_block 5
_cod_depositor_comments 'Adding full bibliography for 4085571--4085574.cif.'
_cod_original_cell_volume 2878.00(18)
_cod_database_code 4085574
_shelxl_version_number 2014-3
_chemical_oxdiff_formula 'C84 H174 P4 B4 Sr3 Si8 O7 K2'
_shelx_space_group_comment
;
The symmetry employed for this shelxl refinement is uniquely defined
by the following loop, which should always be used as a source of
symmetry information in preference to the above space-group names.
They are only intended as comments.
;
_reflns_odcompleteness_completeness 99.86
_reflns_odcompleteness_iscentric 1
_reflns_odcompleteness_theta 26.32
_olex2_refinement_description
;
1. Fixed Uiso
 At 1.2 times of:
  All C(H) groups, All C(H,H) groups, All C(H,H,H,H) groups
 At 1.5 times of:
  All B(H,H,H) groups, All C(H,H,H) groups, All C(H,H,H,H,H,H) groups
2. Restrained distances
 C23A-C24A = C23-C24 = C26A-C25A = C26-C25
 1.54 with sigma of 0.02
 Si4-C14B \\sim Si4-C14A \\sim Si4-C13A \\sim Si4-C13B \\sim Si4-C12A \\sim
Si4-C12B
 with sigma of 0.02
 C14B-C13A \\sim C14A-C13B \\sim C13A-C12A \\sim C13B-C12B \\sim C12A-C14B
\\sim C12B-C14A
 with sigma of 0.02
 B2-H2B \\sim B2-H2C \\sim B2-H2D \\sim B1-H1A \\sim B1-H1B \\sim B1-H1C
 with sigma of 0.02
 H1A-H1C \\sim H2C-H2D \\sim H2D-H2B \\sim H1B-H1C \\sim H1A-H1B \\sim H2B-H2C
 with sigma of 0.02
 C2SA-C3S \\sim C2S-C3S
 with sigma of 0.02
 O1S-C2SA \\sim O1S-C2S
 with sigma of 0.02
3. Uiso/Uaniso restraints and constraints
Uanis(C13B) = Uanis(C13A)
Uanis(C12B) = Uanis(C12A)
Uanis(C14A) = Uanis(C14B)
Uanis(C20) = Uanis(C20A)
Uanis(C15) = Uanis(C15A)
Uanis(C2S) = Uanis(C2SA)
Uanis(C24) = Uanis(C24A)
Uanis(C23) = Uanis(C23A)
Uanis(C25) = Uanis(C25A)
Uanis(C26) = Uanis(C26A)
4. Rigid body (RIGU) restrains
 All non-hydrogen atoms
 with sigma for 1-2 distances of 0.004 and sigma for 1-3 distances of 0.004
5. Others
 Fixed Sof: C12A(0.5) H12D(0.5) H12E(0.5) H12F(0.5) C12B(0.5) H12G(0.5)
 H12H(0.5) H12I(0.5) C13A(0.5) H13D(0.5) H13E(0.5) H13F(0.5) C13B(0.5)
 H13G(0.5) H13H(0.5) H13I(0.5) C14B(0.5) H14D(0.5) H14E(0.5) H14F(0.5)
 C14A(0.5) H14G(0.5) H14H(0.5) H14I(0.5) C24(0.5) H24A(0.5) H24B(0.5) H24C(0.5)
 C24A(0.5) H24D(0.5) H24E(0.5) H24F(0.5) C23(0.5) H23A(0.5) H23B(0.5) C23A(0.5)
 H23C(0.5) H23D(0.5) C25(0.5) H25A(0.5) H25B(0.5) C25A(0.5) H25C(0.5) H25D(0.5)
 C26(0.5) H26A(0.5) H26B(0.5) H26C(0.5) C26A(0.5) H26D(0.5) H26E(0.5) H26F(0.5)
 H19A(0.5) H19B(0.5) H19C(0.5) H19D(0.5) C20(0.5) H20A(0.5) H20B(0.5) C20A(0.5)
 H20C(0.5) H20D(0.5) H21A(0.5) H21B(0.5) H21C(0.5) H21D(0.5) C15(0.5) H15A(0.5)
 H15B(0.5) C15A(0.5) H15C(0.5) H15D(0.5) H16A(0.5) H16B(0.5) H16C(0.5)
 H16D(0.5) C2S(0.5) H2SA(0.5) H2SB(0.5) C2SA(0.5) H2SC(0.5) H2SD(0.5) H3SD(0.5)
 H3SE(0.5) H3SF(0.5) H3SA(0.5) H3SB(0.5) H3SC(0.5)
6.a Ternary CH refined with riding coordinates:
 C11(H11), C7(H7), C7A(H7A), C11A(H11A)
6.b Secondary CH2 refined with riding coordinates:
 C23(H23A,H23B), C23A(H23C,H23D), C25(H25A,H25B), C25A(H25C,H25D), C19(H19A,
 H19B), C19(H19C,H19D), C20(H20A,H20B), C20A(H20C,H20D), C21(H21A,H21B),
 C21(H21C,H21D), C22(H22A,H22B), C15(H15A,H15B), C15A(H15C,H15D), C16(H16A,
 H16B), C16(H16C,H16D), C17(H17A,H17B), C18(H18A,H18B), C2S(H2SA,H2SB),
 C2SA(H2SC,H2SD)
6.c Me refined with riding coordinates:
 C3S(H3SD,H3SE,H3SF), C3S(H3SA,H3SB,H3SC)
6.d Aromatic/amide H refined with riding coordinates:
 C6(H6), C5(H5), C4(H4), C3(H3), C2(H2), C2A(H2A), C3A(H3A), C4A(H4A),
 C5A(H5A), C6A(H6A)
6.e Idealised Me refined as rotating group:
 C14(H14A,H14B,H14C), C12(H12A,H12B,H12C), C13(H13A,H13B,H13C), C10(H10A,H10B,
 H10C), C9(H9A,H9B,H9C), C8(H8A,H8B,H8C), C9A(H9AA,H9AB,H9AC), C10A(H10D,H10E,
 H10F), C8A(H8AA,H8AB,H8AC), C12A(H12D,H12E,H12F), C12B(H12G,H12H,H12I),
 C13A(H13D,H13E,H13F), C13B(H13G,H13H,H13I), C14B(H14D,H14E,H14F), C14A(H14G,
 H14H,H14I), C24(H24A,H24B,H24C), C24A(H24D,H24E,H24F), C26(H26A,H26B,H26C),
 C26A(H26D,H26E,H26F)
;
_olex2_submission_special_instructions 'No special instructions were received'

loop_
_space_group_symop_operation_xyz
'x, y, z'
'-x, -y, -z'

loop_
_atom_site_label
_atom_site_type_symbol
_atom_site_fract_x
_atom_site_fract_y
_atom_site_fract_z
_atom_site_U_iso_or_equiv
_atom_site_adp_type
_atom_site_occupancy
_atom_site_site_symmetry_order
_atom_site_calc_flag
_atom_site_refinement_flags_posn
_atom_site_refinement_flags_adp
_atom_site_refinement_flags_occupancy
_atom_site_disorder_assembly
_atom_site_disorder_group
Sr1 Sr 0.69477(2) 0.88637(2) 0.75613(2) 0.03510(7) Uani 1 1 d . U . . .
Sr2 Sr 0.5000 1.0000 1.0000 0.02387(7) Uani 1 2 d S TU P B .
K1 K 0.70381(5) 0.71314(5) 1.18394(4) 0.04503(15) Uani 1 1 d . U . . .
P1 P 0.78762(4) 0.77791(4) 0.92984(4) 0.02622(13) Uani 1 1 d . U . . .
P2 P 0.49594(5) 1.06476(5) 0.71790(4) 0.03186(14) Uani 1 1 d . U . . .
Si2 Si 0.70603(6) 0.58972(6) 0.90680(5) 0.04021(17) Uani 1 1 d . U . . .
Si1 Si 0.96157(6) 0.89959(6) 0.81517(5) 0.04410(19) Uani 1 1 d . U . . .
Si3 Si 0.67792(7) 1.19146(7) 0.61905(6) 0.0591(2) Uani 1 1 d . U . . .
Si4 Si 0.43780(6) 0.86963(7) 0.69365(6) 0.0552(2) Uani 1 1 d D U . . .
O3 O 0.6704(2) 0.5206(2) 1.2736(2) 0.0970(9) Uani 1 1 d . U . . .
O2 O 0.36213(13) 0.89555(13) 1.00621(11) 0.0389(4) Uani 1 1 d . U . . .
O1 O 0.79894(15) 0.82995(17) 0.63694(12) 0.0526(5) Uani 1 1 d . U . . .
O1S O 1.0000 0.5000 0.5000 0.0904(13) Uani 1 2 d DS TU P . .
C11 C 0.78131(17) 0.69422(18) 0.87654(15) 0.0301(5) Uani 1 1 d . U . . .
H11 H 0.8514 0.6701 0.8542 0.036 Uiso 1 1 calc R . . . .
C14 C 0.7323(3) 0.4740(3) 1.0042(2) 0.0681(10) Uani 1 1 d . U . . .
H14A H 0.8028 0.4400 0.9987 0.102 Uiso 1 1 calc GR . . . .
H14B H 0.6868 0.4255 1.0119 0.102 Uiso 1 1 calc GR . . . .
H14C H 0.7206 0.4974 1.0518 0.102 Uiso 1 1 calc GR . . . .
C12 C 0.7335(3) 0.5348(2) 0.8180(2) 0.0633(9) Uani 1 1 d . U . . .
H12A H 0.7093 0.5879 0.7682 0.095 Uiso 1 1 calc GR . . . .
H12B H 0.6984 0.4762 0.8323 0.095 Uiso 1 1 calc GR . . . .
H12C H 0.8066 0.5124 0.8083 0.095 Uiso 1 1 calc GR . . . .
C13 C 0.5630(2) 0.6365(2) 0.9198(2) 0.0589(8) Uani 1 1 d . U . . .
H13A H 0.5441 0.6496 0.9720 0.088 Uiso 1 1 calc GR . . . .
H13B H 0.5269 0.5839 0.9194 0.088 Uiso 1 1 calc GR . . . .
H13C H 0.5448 0.6999 0.8745 0.088 Uiso 1 1 calc GR . . . .
C7 C 0.82753(18) 0.89359(18) 0.86010(15) 0.0333(5) Uani 1 1 d . U . . .
H7 H 0.8000 0.9515 0.8819 0.040 Uiso 1 1 calc R . . . .
C10 C 0.9779(3) 0.9506(4) 0.6976(2) 0.0894(13) Uani 1 1 d . U . . .
H10A H 0.9542 0.9051 0.6765 0.134 Uiso 1 1 calc GR . . . .
H10B H 1.0497 0.9532 0.6781 0.134 Uiso 1 1 calc GR . . . .
H10C H 0.9382 1.0197 0.6781 0.134 Uiso 1 1 calc GR . . . .
C9 C 1.0148(3) 0.9950(3) 0.8445(3) 0.0779(11) Uani 1 1 d . U . . .
H9A H 0.9726 1.0629 0.8258 0.117 Uiso 1 1 calc GR . . . .
H9B H 1.0844 0.9989 0.8184 0.117 Uiso 1 1 calc GR . . . .
H9C H 1.0146 0.9721 0.9042 0.117 Uiso 1 1 calc GR . . . .
C8 C 1.0493(2) 0.7704(3) 0.8461(2) 0.0675(10) Uani 1 1 d . U . . .
H8A H 1.0564 0.7480 0.9048 0.101 Uiso 1 1 calc GR . . . .
H8B H 1.1160 0.7771 0.8147 0.101 Uiso 1 1 calc GR . . . .
H8C H 1.0207 0.7197 0.8346 0.101 Uiso 1 1 calc GR . . . .
C1 C 0.87216(16) 0.71725(18) 1.01601(14) 0.0294(5) Uani 1 1 d . U . . .
C6 C 0.90102(18) 0.7807(2) 1.05263(16) 0.0375(6) Uani 1 1 d . U . . .
H6 H 0.8805 0.8529 1.0315 0.045 Uiso 1 1 calc R . . . .
C5 C 0.9597(2) 0.7382(2) 1.11987(17) 0.0460(7) Uani 1 1 d . U . . .
H5 H 0.9773 0.7816 1.1440 0.055 Uiso 1 1 calc R . . . .
C4 C 0.9916(2) 0.6321(3) 1.1507(2) 0.0587(8) Uani 1 1 d . U . . .
H4 H 1.0300 0.6030 1.1964 0.070 Uiso 1 1 calc R . . . .
C3 C 0.9666(3) 0.5690(2) 1.1138(2) 0.0647(9) Uani 1 1 d . U . . .
H3 H 0.9902 0.4973 1.1336 0.078 Uiso 1 1 calc R . . . .
C2 C 0.9064(2) 0.6107(2) 1.04723(17) 0.0442(6) Uani 1 1 d . U . . .
H2 H 0.8892 0.5665 1.0236 0.053 Uiso 1 1 calc R . . . .
C7A C 0.6062(2) 1.0848(2) 0.64619(15) 0.0416(6) Uani 1 1 d . U . . .
H7A H 0.5944 1.0761 0.5946 0.050 Uiso 1 1 calc R . . . .
C9A C 0.7818(3) 1.1798(3) 0.5322(2) 0.0889(13) Uani 1 1 d . U . . .
H9AA H 0.8272 1.1138 0.5506 0.133 Uiso 1 1 calc GR . . . .
H9AB H 0.8207 1.2357 0.5169 0.133 Uiso 1 1 calc GR . . . .
H9AC H 0.7507 1.1838 0.4845 0.133 Uiso 1 1 calc GR . . . .
C10A C 0.6061(3) 1.3307(3) 0.5799(3) 0.1038(16) Uani 1 1 d . U . . .
H10D H 0.5855 1.3447 0.5255 0.156 Uiso 1 1 calc GR . . . .
H10E H 0.6506 1.3785 0.5761 0.156 Uiso 1 1 calc GR . . . .
H10F H 0.5458 1.3395 0.6181 0.156 Uiso 1 1 calc GR . . . .
C8A C 0.7429(3) 1.1885(3) 0.7083(2) 0.0690(9) Uani 1 1 d . U . . .
H8AA H 0.6923 1.2128 0.7474 0.103 Uiso 1 1 calc GR . . . .
H8AB H 0.7943 1.2332 0.6874 0.103 Uiso 1 1 calc GR . . . .
H8AC H 0.7753 1.1182 0.7360 0.103 Uiso 1 1 calc GR . . . .
C11A C 0.48183(19) 0.93336(19) 0.75451(16) 0.0365(6) Uani 1 1 d . U . . .
H11A H 0.4471 0.9142 0.8117 0.044 Uiso 1 1 calc R . . . .
C12A C 0.3504(7) 0.9461(7) 0.6131(6) 0.097(3) Uani 0.5 1 d D U . A 2
H12D H 0.2866 0.9749 0.6388 0.146 Uiso 0.5 1 calc GR . . A 2
H12E H 0.3365 0.9014 0.5861 0.146 Uiso 0.5 1 calc GR . . A 2
H12F H 0.3823 1.0019 0.5725 0.146 Uiso 0.5 1 calc GR . . A 2
C12B C 0.4157(7) 0.9700(7) 0.5808(5) 0.097(3) Uani 0.5 1 d D U . A 1
H12G H 0.3568 1.0229 0.5845 0.146 Uiso 0.5 1 calc GR . . A 1
H12H H 0.4036 0.9339 0.5460 0.146 Uiso 0.5 1 calc GR . . A 1
H12I H 0.4760 1.0023 0.5570 0.146 Uiso 0.5 1 calc GR . . A 1
C13A C 0.3506(6) 0.7715(8) 0.7758(6) 0.087(2) Uani 0.5 1 d D U . A 2
H13D H 0.3937 0.7147 0.8125 0.131 Uiso 0.5 1 calc GR . . A 2
H13E H 0.3146 0.7444 0.7466 0.131 Uiso 0.5 1 calc GR . . A 2
H13F H 0.3013 0.8079 0.8081 0.131 Uiso 0.5 1 calc GR . . A 2
C13B C 0.3197(6) 0.8222(8) 0.7366(6) 0.087(2) Uani 0.5 1 d D U . A 1
H13G H 0.3290 0.7678 0.7895 0.131 Uiso 0.5 1 calc GR . . A 1
H13H H 0.2991 0.7947 0.6990 0.131 Uiso 0.5 1 calc GR . . A 1
H13I H 0.2670 0.8784 0.7444 0.131 Uiso 0.5 1 calc GR . . A 1
C14B C 0.5400(12) 0.7834(12) 0.6501(11) 0.055(2) Uani 0.5 1 d D U . A 2
H14D H 0.5846 0.8250 0.6072 0.083 Uiso 0.5 1 calc GR . . A 2
H14E H 0.5087 0.7453 0.6266 0.083 Uiso 0.5 1 calc GR . . A 2
H14F H 0.5798 0.7349 0.6939 0.083 Uiso 0.5 1 calc GR . . A 2
C14A C 0.5402(12) 0.7654(12) 0.6682(11) 0.055(2) Uani 0.5 1 d D U . A 1
H14G H 0.6033 0.7928 0.6454 0.083 Uiso 0.5 1 calc GR . . A 1
H14H H 0.5177 0.7436 0.6279 0.083 Uiso 0.5 1 calc GR . . A 1
H14I H 0.5519 0.7065 0.7183 0.083 Uiso 0.5 1 calc GR . . A 1
C1A C 0.3772(2) 1.1496(2) 0.67253(15) 0.0372(6) Uani 1 1 d . U . . .
C2A C 0.3820(3) 1.2297(3) 0.5966(2) 0.0685(10) Uani 1 1 d . U . . .
H2A H 0.4460 1.2411 0.5665 0.082 Uiso 1 1 calc R . . . .
C3A C 0.2925(3) 1.2934(3) 0.5647(3) 0.0930(14) Uani 1 1 d . U . . .
H3A H 0.2971 1.3464 0.5131 0.112 Uiso 1 1 calc R . . . .
C4A C 0.1976(3) 1.2793(3) 0.6081(2) 0.0733(10) Uani 1 1 d . U . . .
H4A H 0.1382 1.3236 0.5869 0.088 Uiso 1 1 calc R . . . .
C5A C 0.1902(2) 1.1993(3) 0.6834(2) 0.0547(8) Uani 1 1 d . U . . .
H5A H 0.1259 1.1887 0.7131 0.066 Uiso 1 1 calc R . . . .
C6A C 0.2797(2) 1.1346(2) 0.71451(17) 0.0438(6) Uani 1 1 d . U . . .
H6A H 0.2744 1.0797 0.7648 0.053 Uiso 1 1 calc R . . . .
C24 C 0.5240(13) 0.5617(11) 1.1976(10) 0.110(3) Uani 0.5 1 d D U . B 1
H24A H 0.5665 0.6007 1.1509 0.164 Uiso 0.5 1 calc GR . . B 1
H24B H 0.4851 0.6069 1.2275 0.164 Uiso 0.5 1 calc GR . . B 1
H24C H 0.4773 0.5342 1.1777 0.164 Uiso 0.5 1 calc GR . . B 1
C24A C 0.5129(13) 0.5384(12) 1.2363(9) 0.110(3) Uani 0.5 1 d D U . B 2
H24D H 0.5424 0.5197 1.1875 0.164 Uiso 0.5 1 calc GR . . B 2
H24E H 0.5066 0.6127 1.2230 0.164 Uiso 0.5 1 calc GR . . B 2
H24F H 0.4457 0.5186 1.2544 0.164 Uiso 0.5 1 calc GR . . B 2
C23 C 0.5880(11) 0.4774(9) 1.2522(8) 0.119(3) Uani 0.5 1 d D U . B 1
H23A H 0.6201 0.4262 1.2250 0.142 Uiso 0.5 1 calc R . . B 1
H23B H 0.5466 0.4431 1.3029 0.142 Uiso 0.5 1 calc R . . B 1
C23A C 0.5816(10) 0.4827(10) 1.3049(8) 0.119(3) Uani 0.5 1 d D U . B 2
H23C H 0.5521 0.4984 1.3557 0.142 Uiso 0.5 1 calc R . . B 2
H23D H 0.5927 0.4075 1.3171 0.142 Uiso 0.5 1 calc R . . B 2
C25 C 0.7282(10) 0.4388(8) 1.3281(9) 0.121(3) Uani 0.5 1 d D U . B 1
H25A H 0.7452 0.3786 1.3091 0.145 Uiso 0.5 1 calc R . . B 1
H25B H 0.6906 0.4188 1.3835 0.145 Uiso 0.5 1 calc R . . B 1
C25A C 0.7609(12) 0.4753(8) 1.3477(9) 0.121(3) Uani 0.5 1 d D U . B 2
H25C H 0.7986 0.5287 1.3458 0.145 Uiso 0.5 1 calc R . . B 2
H25D H 0.7309 0.4427 1.4044 0.145 Uiso 0.5 1 calc R . . B 2
C26 C 0.8316(11) 0.4799(10) 1.3297(10) 0.146(3) Uani 0.5 1 d D U . B 1
H26A H 0.8757 0.4838 1.2785 0.219 Uiso 0.5 1 calc GR . . B 1
H26B H 0.8674 0.4324 1.3763 0.219 Uiso 0.5 1 calc GR . . B 1
H26C H 0.8134 0.5482 1.3353 0.219 Uiso 0.5 1 calc GR . . B 1
C26A C 0.8203(11) 0.4017(9) 1.3104(9) 0.146(3) Uani 0.5 1 d D U . B 2
H26D H 0.8144 0.4280 1.2513 0.219 Uiso 0.5 1 calc GR . . B 2
H26E H 0.7950 0.3365 1.3350 0.219 Uiso 0.5 1 calc GR . . B 2
H26F H 0.8915 0.3911 1.3196 0.219 Uiso 0.5 1 calc GR . . B 2
C19 C 0.2717(2) 0.9274(3) 0.9623(2) 0.0539(8) Uani 1 1 d . U . . .
H19A H 0.2880 0.9129 0.9099 0.065 Uiso 0.5 1 calc R . . C 1
H19B H 0.2476 1.0020 0.9498 0.065 Uiso 0.5 1 calc R . . C 1
H19C H 0.2911 0.9433 0.9025 0.065 Uiso 0.5 1 calc R . . D 2
H19D H 0.2289 0.9890 0.9721 0.065 Uiso 0.5 1 calc R . . D 2
C20 C 0.1911(8) 0.8691(8) 1.0152(8) 0.071(3) Uani 0.5 1 d . U . E 1
H20A H 0.1561 0.8448 0.9826 0.085 Uiso 0.5 1 calc R . . E 1
H20B H 0.1404 0.9124 1.0420 0.085 Uiso 0.5 1 calc R . . E 1
C20A C 0.2142(8) 0.8358(8) 0.9965(8) 0.071(3) Uani 0.5 1 d . U . E 2
H20C H 0.1400 0.8597 1.0006 0.085 Uiso 0.5 1 calc R . . E 2
H20D H 0.2316 0.7924 0.9610 0.085 Uiso 0.5 1 calc R . . E 2
C21 C 0.2485(3) 0.7778(3) 1.0795(3) 0.0760(11) Uani 1 1 d . U . . .
H21A H 0.2218 0.7785 1.1356 0.091 Uiso 0.5 1 calc R . . E 1
H21B H 0.2404 0.7122 1.0752 0.091 Uiso 0.5 1 calc R . . E 1
H21C H 0.2403 0.7050 1.0980 0.091 Uiso 0.5 1 calc R . . E 2
H21D H 0.2121 0.8093 1.1209 0.091 Uiso 0.5 1 calc R . . E 2
C22 C 0.3604(2) 0.7894(2) 1.0620(2) 0.0540(8) Uani 1 1 d . U . . .
H22A H 0.3890 0.7777 1.1133 0.065 Uiso 1 1 calc R . . . .
H22B H 0.4003 0.7397 1.0356 0.065 Uiso 1 1 calc R . . . .
C15 C 0.8561(9) 0.7338(11) 0.6346(9) 0.070(3) Uani 0.5 1 d . U . F 1
H15A H 0.8162 0.6956 0.6174 0.084 Uiso 0.5 1 calc R . . F 1
H15B H 0.8799 0.6909 0.6886 0.084 Uiso 0.5 1 calc R . . F 1
C15A C 0.8881(9) 0.7424(11) 0.6474(9) 0.070(3) Uani 0.5 1 d . U . F 2
H15C H 0.9269 0.7376 0.6918 0.084 Uiso 0.5 1 calc R . . F 2
H15D H 0.8650 0.6762 0.6603 0.084 Uiso 0.5 1 calc R . . F 2
C16 C 0.9516(4) 0.7697(5) 0.5653(3) 0.1186(18) Uani 1 1 d . U . . .
H16A H 1.0070 0.7799 0.5899 0.142 Uiso 0.5 1 calc R . . F 1
H16B H 0.9787 0.7196 0.5361 0.142 Uiso 0.5 1 calc R . . F 1
H16C H 0.9588 0.7150 0.5411 0.142 Uiso 0.5 1 calc R . . F 2
H16D H 1.0201 0.7766 0.5723 0.142 Uiso 0.5 1 calc R . . F 2
C17 C 0.8980(3) 0.8737(4) 0.5072(2) 0.0934(13) Uani 1 1 d . U . . .
H17A H 0.9319 0.9312 0.5021 0.112 Uiso 1 1 calc R . . . .
H17B H 0.8977 0.8703 0.4519 0.112 Uiso 1 1 calc R . . . .
C18 C 0.7918(3) 0.8855(3) 0.5498(2) 0.0781(11) Uani 1 1 d . U . . .
H18A H 0.7638 0.9589 0.5407 0.094 Uiso 1 1 calc R . . . .
H18B H 0.7469 0.8565 0.5284 0.094 Uiso 1 1 calc R . . . .
C2S C 0.9598(6) 0.4977(6) 0.5695(5) 0.0759(15) Uani 0.5 1 d D U . G 2
H2SA H 0.9369 0.5703 0.5661 0.091 Uiso 0.5 1 calc R . . G 2
H2SB H 1.0154 0.4707 0.6053 0.091 Uiso 0.5 1 calc R . . G 2
C2SA C 0.9119(6) 0.4453(6) 0.5443(5) 0.0759(15) Uani 0.5 1 d D U . G 1
H2SC H 0.8558 0.4753 0.5091 0.091 Uiso 0.5 1 calc R . . G 1
H2SD H 0.9328 0.3730 0.5464 0.091 Uiso 0.5 1 calc R . . G 1
C3S C 0.8748(5) 0.4437(5) 0.6163(4) 0.151(2) Uani 1 1 d D U . . .
H3SD H 0.8578 0.4545 0.6696 0.226 Uiso 0.5 1 calc R . . G 2
H3SE H 0.8155 0.4708 0.5854 0.226 Uiso 0.5 1 calc R . . G 2
H3SF H 0.8949 0.3701 0.6250 0.226 Uiso 0.5 1 calc R . . G 2
H3SA H 0.8187 0.4048 0.6345 0.226 Uiso 0.5 1 calc R . . G 1
H3SB H 0.9274 0.4110 0.6538 0.226 Uiso 0.5 1 calc R . . G 1
H3SC H 0.8497 0.5141 0.6163 0.226 Uiso 0.5 1 calc R . . G 1
B1 B 0.6553(2) 0.8138(2) 0.98848(18) 0.0315(6) Uani 1 1 d D U . . .
H1A H 0.6691(19) 0.8712(15) 1.0170(13) 0.047 Uiso 1 1 d DR . . . .
H1B H 0.5972(17) 0.8523(16) 0.9410(13) 0.047 Uiso 1 1 d DR . . . .
H1C H 0.6296(19) 0.7417(14) 1.0383(12) 0.047 Uiso 1 1 d DR . . . .
B2 B 0.5004(2) 1.1070(2) 0.81252(17) 0.0337(6) Uani 1 1 d D U . . .
H2B H 0.5734(13) 1.0605(16) 0.8418(15) 0.051 Uiso 1 1 d DR . . . .
H2C H 0.4994(17) 1.1941(12) 0.7927(15) 0.051 Uiso 1 1 d DR . . . .
H2D H 0.4284(13) 1.0843(17) 0.8561(14) 0.051 Uiso 1 1 d DR . . . .

loop_
_atom_site_aniso_label
_atom_site_aniso_U_11
_atom_site_aniso_U_22
_atom_site_aniso_U_33
_atom_site_aniso_U_23
_atom_site_aniso_U_13
_atom_site_aniso_U_12
Sr1 0.02973(12) 0.03922(14) 0.03198(12) -0.00769(10) -0.00798(9) -0.00026(10)
Sr2 0.02024(14) 0.02499(15) 0.02564(15) -0.00693(12) -0.00481(11) -0.00299(11)
K1 0.0415(3) 0.0422(3) 0.0438(3) -0.0032(3) -0.0103(3) -0.0061(3)
P1 0.0207(3) 0.0244(3) 0.0316(3) -0.0065(2) -0.0057(2) -0.0023(2)
P2 0.0316(3) 0.0352(3) 0.0247(3) -0.0063(3) -0.0069(2) -0.0003(3)
Si2 0.0345(4) 0.0312(4) 0.0572(5) -0.0143(3) -0.0094(3) -0.0071(3)
Si1 0.0312(4) 0.0465(4) 0.0487(4) -0.0017(3) -0.0055(3) -0.0178(3)
Si3 0.0485(5) 0.0536(5) 0.0493(5) 0.0113(4) 0.0012(4) -0.0089(4)
Si4 0.0418(4) 0.0629(5) 0.0777(6) -0.0435(5) -0.0279(4) 0.0085(4)
O3 0.102(2) 0.0584(16) 0.108(2) 0.0019(15) -0.0041(17) -0.0243(15)
O2 0.0291(9) 0.0388(10) 0.0507(11) -0.0117(8) -0.0082(8) -0.0117(7)
O1 0.0466(11) 0.0657(13) 0.0413(11) -0.0186(10) 0.0002(9) -0.0035(10)
O1S 0.115(3) 0.068(2) 0.093(3) 0.002(2) -0.048(3) -0.045(2)
C11 0.0235(11) 0.0300(12) 0.0359(12) -0.0107(10) -0.0038(9) -0.0029(9)
C14 0.070(2) 0.0518(19) 0.074(2) 0.0022(16) -0.0134(18) -0.0282(17)
C12 0.064(2) 0.0474(18) 0.091(2) -0.0357(18) -0.0249(18) -0.0002(15)
C13 0.0378(15) 0.0560(19) 0.093(2) -0.0326(18) -0.0052(16) -0.0172(14)
C7 0.0308(12) 0.0261(12) 0.0414(13) -0.0063(10) -0.0070(10) -0.0077(9)
C10 0.061(2) 0.134(4) 0.055(2) -0.005(2) 0.0063(17) -0.035(2)
C9 0.055(2) 0.069(2) 0.115(3) -0.019(2) -0.022(2) -0.0319(18)
C8 0.0335(16) 0.060(2) 0.094(3) -0.0147(18) 0.0097(16) -0.0091(14)
C1 0.0196(10) 0.0330(12) 0.0335(12) -0.0100(10) -0.0042(9) -0.0006(9)
C6 0.0277(12) 0.0410(14) 0.0451(14) -0.0148(12) -0.0074(11) -0.0048(10)
C5 0.0326(14) 0.0637(18) 0.0483(16) -0.0253(14) -0.0098(12) -0.0063(12)
C4 0.0531(18) 0.068(2) 0.0549(18) -0.0186(16) -0.0314(15) 0.0067(15)
C3 0.076(2) 0.0438(17) 0.069(2) -0.0114(15) -0.0403(18) 0.0136(15)
C2 0.0463(16) 0.0377(14) 0.0478(15) -0.0146(12) -0.0187(13) 0.0059(12)
C7A 0.0367(14) 0.0510(16) 0.0264(12) -0.0051(11) -0.0022(10) 0.0003(12)
C9A 0.061(2) 0.113(3) 0.060(2) 0.006(2) 0.0121(18) -0.022(2)
C10A 0.086(3) 0.057(2) 0.127(4) 0.021(2) -0.016(3) -0.014(2)
C8A 0.065(2) 0.059(2) 0.074(2) -0.0030(17) -0.0025(18) -0.0283(17)
C11A 0.0344(13) 0.0384(13) 0.0369(13) -0.0106(11) -0.0122(11) -0.0030(10)
C12A 0.127(7) 0.085(4) 0.108(5) -0.054(4) -0.083(5) 0.021(5)
C12B 0.127(7) 0.085(4) 0.108(5) -0.054(4) -0.083(5) 0.021(5)
C13A 0.045(4) 0.128(7) 0.130(6) -0.085(5) 0.000(3) -0.035(4)
C13B 0.045(4) 0.128(7) 0.130(6) -0.085(5) 0.000(3) -0.035(4)
C14B 0.0564(19) 0.059(4) 0.057(6) -0.028(4) -0.002(3) -0.011(3)
C14A 0.0564(19) 0.059(4) 0.057(6) -0.028(4) -0.002(3) -0.011(3)
C1A 0.0366(13) 0.0401(14) 0.0320(12) -0.0115(11) -0.0102(10) 0.0037(11)
C2A 0.0489(18) 0.073(2) 0.0513(18) 0.0106(16) -0.0111(15) 0.0057(16)
C3A 0.064(2) 0.085(3) 0.082(3) 0.026(2) -0.026(2) 0.009(2)
C4A 0.0497(19) 0.065(2) 0.085(2) -0.0059(18) -0.0283(18) 0.0159(16)
C5A 0.0382(15) 0.067(2) 0.0587(18) -0.0252(16) -0.0143(14) 0.0053(14)
C6A 0.0397(14) 0.0533(16) 0.0364(14) -0.0129(12) -0.0122(11) -0.0006(12)
C24 0.115(5) 0.063(6) 0.153(10) -0.007(6) -0.034(7) -0.053(4)
C24A 0.115(5) 0.063(6) 0.153(10) -0.007(6) -0.034(7) -0.053(4)
C23 0.141(5) 0.067(4) 0.140(8) -0.011(6) -0.014(6) -0.041(3)
C23A 0.141(5) 0.067(4) 0.140(8) -0.011(6) -0.014(6) -0.041(3)
C25 0.156(6) 0.053(4) 0.118(5) 0.022(4) -0.035(4) -0.013(4)
C25A 0.156(6) 0.053(4) 0.118(5) 0.022(4) -0.035(4) -0.013(4)
C26 0.145(6) 0.106(6) 0.159(7) -0.013(6) -0.032(6) -0.006(5)
C26A 0.145(6) 0.106(6) 0.159(7) -0.013(6) -0.032(6) -0.006(5)
C19 0.0400(15) 0.0616(19) 0.0614(18) -0.0094(15) -0.0197(14) -0.0185(13)
C20 0.044(4) 0.067(5) 0.095(5) -0.006(4) -0.022(3) -0.022(3)
C20A 0.044(4) 0.067(5) 0.095(5) -0.006(4) -0.022(3) -0.022(3)
C21 0.056(2) 0.064(2) 0.096(3) 0.0046(19) -0.0191(18) -0.0319(17)
C22 0.0428(16) 0.0353(15) 0.079(2) -0.0087(14) -0.0144(15) -0.0089(12)
C15 0.059(5) 0.079(3) 0.061(4) -0.028(2) 0.006(3) 0.006(4)
C15A 0.059(5) 0.079(3) 0.061(4) -0.028(2) 0.006(3) 0.006(4)
C16 0.081(3) 0.160(5) 0.090(3) -0.039(3) 0.031(2) -0.005(3)
C17 0.094(3) 0.124(4) 0.057(2) -0.026(2) 0.021(2) -0.037(3)
C18 0.077(2) 0.107(3) 0.0432(17) -0.0229(18) -0.0041(17) -0.006(2)
C2S 0.077(4) 0.050(3) 0.099(4) -0.016(3) -0.030(3) -0.005(2)
C2SA 0.077(4) 0.050(3) 0.099(4) -0.016(3) -0.030(3) -0.005(2)
C3S 0.156(5) 0.153(5) 0.142(5) -0.007(4) -0.020(4) -0.094(5)
B1 0.0242(13) 0.0337(14) 0.0369(14) -0.0124(12) -0.0083(11) 0.0000(11)
B2 0.0334(15) 0.0360(15) 0.0303(13) -0.0087(12) -0.0066(11) -0.0041(12)

loop_
_atom_type_symbol
_atom_type_description
_atom_type_scat_dispersion_real
_atom_type_scat_dispersion_imag
_atom_type_scat_source
C C 0.0033 0.0016 'International Tables Vol C Tables 4.2.6.8 and 6.1.1.4'
H H 0.0000 0.0000 'International Tables Vol C Tables 4.2.6.8 and 6.1.1.4'
B B 0.0013 0.0007 'International Tables Vol C Tables 4.2.6.8 and 6.1.1.4'
P P 0.1023 0.0942 'International Tables Vol C Tables 4.2.6.8 and 6.1.1.4'
Sr Sr -1.5307 3.2498 'International Tables Vol C Tables 4.2.6.8 and 6.1.1.4'
Si Si 0.0817 0.0704 'International Tables Vol C Tables 4.2.6.8 and 6.1.1.4'
O O 0.0106 0.0060 'International Tables Vol C Tables 4.2.6.8 and 6.1.1.4'
K K 0.2009 0.2494 'International Tables Vol C Tables 4.2.6.8 and 6.1.1.4'

loop_
_geom_angle_atom_site_label_1
_geom_angle_atom_site_label_2
_geom_angle_atom_site_label_3
_geom_angle
_geom_angle_site_symmetry_1
_geom_angle_site_symmetry_3
P1 Sr1 P2 126.252(17) . .
O1 Sr1 P1 114.73(5) . .
O1 Sr1 P2 118.90(5) . .
O1 Sr1 C11 90.78(7) . .
O1 Sr1 C7 109.49(7) . .
O1 Sr1 C7A 93.21(7) . .
O1 Sr1 C11A 116.81(7) . .
C11 Sr1 P1 33.08(5) . .
C11 Sr1 P2 144.72(5) . .
C7 Sr1 P1 33.56(5) . .
C7 Sr1 P2 118.36(5) . .
C7 Sr1 C11 61.12(7) . .
C7 Sr1 C7A 115.58(8) . .
C7 Sr1 C11A 133.66(7) . .
C7A Sr1 P1 142.65(6) . .
C7A Sr1 P2 33.02(5) . .
C7A Sr1 C11 175.57(7) . .
C11A Sr1 P1 118.98(5) . .
C11A Sr1 P2 33.12(5) . .
C11A Sr1 C11 118.28(7) . .
C11A Sr1 C7A 61.37(8) . .
K1 Sr2 K1 179.999(13) 2_677 .
K1 Sr2 H1A 146.8(5) 2_677 .
K1 Sr2 H1A 33.2(5) . .
K1 Sr2 H1B 116.4(3) 2_677 .
K1 Sr2 H1B 63.6(3) . .
K1 Sr2 H2B 116.7(4) . .
K1 Sr2 H2B 63.3(4) 2_677 .
K1 Sr2 H2D 31.8(5) 2_677 .
K1 Sr2 H2D 148.2(5) . .
O2 Sr2 K1 94.27(4) 2_677 2_677
O2 Sr2 K1 85.73(4) 2_677 .
O2 Sr2 K1 85.73(4) . 2_677
O2 Sr2 K1 94.27(4) . .
O2 Sr2 O2 180.0 2_677 .
O2 Sr2 B1 93.13(7) . 2_677
O2 Sr2 B1 93.13(7) 2_677 .
O2 Sr2 B1 86.87(7) 2_677 2_677
O2 Sr2 B1 86.87(7) . .
O2 Sr2 H1A 74.0(4) 2_677 .
O2 Sr2 H1A 106.0(4) . .
O2 Sr2 H1B 75.1(5) . .
O2 Sr2 H1B 104.8(5) 2_677 .
O2 Sr2 B2 87.48(7) 2_677 .
O2 Sr2 B2 87.48(7) . 2_677
O2 Sr2 B2 92.52(7) 2_677 2_677
O2 Sr2 B2 92.52(7) . .
O2 Sr2 H2B 76.0(5) 2_677 .
O2 Sr2 H2B 104.0(5) . .
O2 Sr2 H2D 74.8(4) . .
O2 Sr2 H2D 105.2(4) 2_677 .
B1 Sr2 K1 42.92(5) . .
B1 Sr2 K1 42.92(5) 2_677 2_677
B1 Sr2 K1 137.08(5) . 2_677
B1 Sr2 K1 137.08(5) 2_677 .
B1 Sr2 B1 180.0 2_677 .
B1 Sr2 H1A 158.1(3) 2_677 .
B1 Sr2 H1A 21.9(3) . .
B1 Sr2 H1B 157.9(3) 2_677 .
B1 Sr2 H1B 22.1(3) . .
B1 Sr2 B2 95.15(8) . .
B1 Sr2 B2 84.85(8) 2_677 .
B1 Sr2 B2 84.85(8) . 2_677
B1 Sr2 B2 95.15(8) 2_677 2_677
B1 Sr2 H2B 77.8(4) . .
B1 Sr2 H2B 102.2(4) 2_677 .
B1 Sr2 H2D 105.8(5) . .
B1 Sr2 H2D 74.2(5) 2_677 .
H1A Sr2 H1B 42.6(5) . .
H1A Sr2 H2B 83.6(6) . .
H1A Sr2 H2D 120.6(7) . .
H1B Sr2 H2B 63.8(7) . .
H1B Sr2 H2D 84.6(6) . .
B2 Sr2 K1 136.83(5) . .
B2 Sr2 K1 136.83(5) 2_677 2_677
B2 Sr2 K1 43.17(5) . 2_677
B2 Sr2 K1 43.17(5) 2_677 .
B2 Sr2 H1A 75.6(5) 2_677 .
B2 Sr2 H1A 104.4(5) . .
B2 Sr2 H1B 77.2(4) . .
B2 Sr2 H1B 102.8(4) 2_677 .
B2 Sr2 B2 180.00(11) 2_677 .
B2 Sr2 H2B 158.4(3) 2_677 .
B2 Sr2 H2B 21.6(3) . .
B2 Sr2 H2D 158.5(3) 2_677 .
B2 Sr2 H2D 21.5(3) . .
H2B Sr2 H2D 42.2(5) . .
Sr2 K1 H1A 28.0(5) . .
Sr2 K1 H1C 46.9(5) . .
O3 K1 Sr2 131.72(7) . .
O3 K1 C1 111.94(8) . .
O3 K1 C6 127.64(9) . .
O3 K1 C5 115.32(9) . .
O3 K1 C1A 103.27(9) . 2_677
O3 K1 C5A 106.06(9) . 2_677
O3 K1 C6A 117.36(9) . 2_677
O3 K1 C24 43.8(2) . .
O3 K1 C25A 29.0(3) . .
O3 K1 B1 119.87(9) . .
O3 K1 H1A 139.4(3) . .
O3 K1 H1C 101.2(3) . .
O3 K1 B2 113.34(9) . 2_677
C1 K1 Sr2 85.82(4) . .
C1 K1 C5 41.93(6) . .
C1 K1 C1A 139.66(6) . 2_677
C1 K1 C5A 108.70(7) . 2_677
C1 K1 C24 109.1(4) . .
C1 K1 C25A 110.2(2) . .
C1 K1 H1A 57.9(5) . .
C1 K1 H1C 61.7(5) . .
C6 K1 Sr2 86.93(5) . .
C6 K1 C1 24.57(6) . .
C6 K1 C5 23.70(6) . .
C6 K1 C1A 115.61(7) . 2_677
C6 K1 C5A 85.21(7) . 2_677
C6 K1 C6A 92.95(7) . 2_677
C6 K1 C24 133.7(4) . .
C6 K1 C25A 113.9(3) . .
C6 K1 B1 65.70(7) . .
C6 K1 H1A 61.1(5) . .
C6 K1 H1C 79.9(5) . .
C6 K1 B2 118.07(7) . 2_677
C5 K1 Sr2 107.63(5) . .
C5 K1 C1A 105.12(7) . 2_677
C5 K1 C5A 67.75(7) . 2_677
C5 K1 C25A 94.1(3) . .
C5 K1 H1A 83.8(5) . .
C5 K1 H1C 102.5(5) . .
C1A K1 Sr2 85.13(4) 2_677 .
C1A K1 C5A 40.20(6) 2_677 2_677
C1A K1 H1A 105.5(4) 2_677 .
C1A K1 H1C 130.1(5) 2_677 .
C5A K1 Sr2 109.84(5) 2_677 .
C5A K1 H1A 114.4(3) 2_677 .
C5A K1 H1C 152.6(3) 2_677 .
C6A K1 Sr2 88.61(5) 2_677 .
C6A K1 C1 117.43(7) 2_677 .
C6A K1 C5 82.16(7) 2_677 .
C6A K1 C1A 23.24(6) 2_677 2_677
C6A K1 C5A 23.09(6) 2_677 2_677
C6A K1 C24 133.0(4) 2_677 .
C6A K1 C25A 96.5(2) 2_677 .
C6A K1 B1 119.89(7) 2_677 .
C6A K1 H1A 99.8(3) 2_677 .
C6A K1 H1C 134.9(4) 2_677 .
C6A K1 B2 65.39(7) 2_677 2_677
C24 K1 Sr2 88.3(2) . .
C24 K1 C5 142.7(4) . .
C24 K1 C1A 109.8(4) . 2_677
C24 K1 C5A 138.9(3) . 2_677
C24 K1 H1A 98.9(4) . .
C24 K1 H1C 63.9(4) . .
C25A K1 Sr2 158.2(3) . .
C25A K1 C1A 91.2(2) . 2_677
C25A K1 C5A 79.8(2) . 2_677
C25A K1 H1A 163.1(4) . .
C25A K1 H1C 127.3(4) . .
B1 K1 Sr2 38.39(5) . .
B1 K1 C1 53.15(6) . .
B1 K1 C5 89.34(7) . .
B1 K1 C1A 122.81(6) . 2_677
B1 K1 C5A 134.00(8) . 2_677
B1 K1 C24 82.8(2) . .
B1 K1 C25A 143.6(2) . .
B1 K1 H1A 20.2(3) . .
B1 K1 H1C 19.2(3) . .
B1 K1 B2 76.59(7) . 2_677
H1A K1 H1C 38.2(5) . .
B2 K1 Sr2 39.27(5) 2_677 .
B2 K1 C1 124.24(7) 2_677 .
B2 K1 C5 129.88(8) 2_677 .
B2 K1 C1A 51.52(6) 2_677 2_677
B2 K1 C5A 88.16(7) 2_677 2_677
B2 K1 C24 83.6(3) 2_677 .
B2 K1 C25A 125.2(2) 2_677 .
B2 K1 H1A 66.6(5) 2_677 .
B2 K1 H1C 78.9(5) 2_677 .
C11 P1 Sr1 64.46(8) . .
C11 P1 C7 110.52(12) . .
C11 P1 C1 113.48(11) . .
C11 P1 B1 111.52(12) . .
C7 P1 Sr1 60.75(8) . .
C7 P1 C1 110.14(11) . .
C7 P1 B1 108.57(12) . .
C1 P1 Sr1 166.28(8) . .
C1 P1 B1 102.25(11) . .
B1 P1 Sr1 90.79(8) . .
C7A P2 Sr1 63.21(8) . .
C7A P2 C1A 111.78(12) . .
C7A P2 B2 111.86(13) . .
C11A P2 Sr1 60.21(8) . .
C11A P2 C7A 110.88(13) . .
C11A P2 C1A 110.50(12) . .
C11A P2 B2 108.68(12) . .
C1A P2 Sr1 162.65(8) . .
C1A P2 B2 102.85(12) . .
B2 P2 Sr1 94.26(9) . .
C11 Si2 C14 119.11(13) . .
C11 Si2 C12 106.03(14) . .
C11 Si2 C13 113.16(12) . .
C14 Si2 C12 105.69(16) . .
C13 Si2 C14 104.80(16) . .
C13 Si2 C12 107.34(15) . .
C7 Si1 C10 113.64(14) . .
C7 Si1 C9 110.98(15) . .
C7 Si1 C8 113.70(13) . .
C9 Si1 C10 103.4(2) . .
C8 Si1 C10 105.85(19) . .
C8 Si1 C9 108.64(17) . .
C7A Si3 C9A 108.25(18) . .
C7A Si3 C10A 118.52(17) . .
C7A Si3 C8A 112.96(13) . .
C9A Si3 C10A 105.0(2) . .
C8A Si3 C9A 107.47(18) . .
C8A Si3 C10A 103.9(2) . .
C11A Si4 C12A 120.1(3) . .
C11A Si4 C12B 109.4(3) . .
C11A Si4 C13A 105.0(3) . .
C11A Si4 C14B 115.4(8) . .
C11A Si4 C14A 113.0(8) . .
C12A Si4 C13A 102.2(4) . .
C12A Si4 C14B 108.3(6) . .
C13B Si4 C11A 114.6(4) . .
C13B Si4 C12B 106.7(4) . .
C13B Si4 C14A 111.0(7) . .
C14B Si4 C13A 103.6(6) . .
C14A Si4 C12B 101.1(5) . .
C23 O3 K1 119.4(5) . .
C23A O3 K1 130.8(6) . .
C23A O3 C25A 112.2(7) . .
C25 O3 K1 131.7(5) . .
C25 O3 C23 107.4(7) . .
C25A O3 K1 104.0(4) . .
C19 O2 Sr2 129.51(16) . .
C19 O2 C22 107.2(2) . .
C22 O2 Sr2 123.26(15) . .
C15 O1 Sr1 131.8(6) . .
C15 O1 C18 101.0(6) . .
C15A O1 Sr1 124.2(6) . .
C18 O1 Sr1 125.7(2) . .
C18 O1 C15A 109.5(6) . .
C2S O1S C2S 180.0 2_766 .
C2SA O1S C2SA 180.0 . 2_766
Sr1 C11 H11 109.1 . .
P1 C11 Sr1 82.46(8) . .
P1 C11 Si2 128.95(14) . .
P1 C11 H11 109.1 . .
Si2 C11 Sr1 114.69(10) . .
Si2 C11 H11 109.1 . .
Si2 C14 H14A 109.5 . .
Si2 C14 H14B 109.5 . .
Si2 C14 H14C 109.5 . .
H14A C14 H14B 109.5 . .
H14A C14 H14C 109.5 . .
H14B C14 H14C 109.5 . .
Si2 C12 H12A 109.5 . .
Si2 C12 H12B 109.5 . .
Si2 C12 H12C 109.5 . .
H12A C12 H12B 109.5 . .
H12A C12 H12C 109.5 . .
H12B C12 H12C 109.5 . .
Si2 C13 H13A 109.5 . .
Si2 C13 H13B 109.5 . .
Si2 C13 H13C 109.5 . .
H13A C13 H13B 109.5 . .
H13A C13 H13C 109.5 . .
H13B C13 H13C 109.5 . .
Sr1 C7 H7 110.2 . .
P1 C7 Sr1 85.69(9) . .
P1 C7 Si1 122.52(13) . .
P1 C7 H7 110.2 . .
Si1 C7 Sr1 115.85(12) . .
Si1 C7 H7 110.2 . .
Si1 C10 H10A 109.5 . .
Si1 C10 H10B 109.5 . .
Si1 C10 H10C 109.5 . .
H10A C10 H10B 109.5 . .
H10A C10 H10C 109.5 . .
H10B C10 H10C 109.5 . .
Si1 C9 H9A 109.5 . .
Si1 C9 H9B 109.5 . .
Si1 C9 H9C 109.5 . .
H9A C9 H9B 109.5 . .
H9A C9 H9C 109.5 . .
H9B C9 H9C 109.5 . .
Si1 C8 H8A 109.5 . .
Si1 C8 H8B 109.5 . .
Si1 C8 H8C 109.5 . .
H8A C8 H8B 109.5 . .
H8A C8 H8C 109.5 . .
H8B C8 H8C 109.5 . .
P1 C1 K1 102.07(8) . .
C6 C1 K1 73.52(14) . .
C6 C1 P1 119.36(18) . .
C2 C1 K1 92.35(16) . .
C2 C1 P1 122.71(19) . .
C2 C1 C6 117.9(2) . .
K1 C6 H6 101.0 . .
C1 C6 K1 81.90(14) . .
C1 C6 H6 119.4 . .
C5 C6 K1 87.36(17) . .
C5 C6 C1 121.3(2) . .
C5 C6 H6 119.4 . .
K1 C5 H5 108.8 . .
C6 C5 K1 68.94(15) . .
C6 C5 H5 120.1 . .
C4 C5 K1 92.08(19) . .
C4 C5 C6 119.9(3) . .
C4 C5 H5 120.1 . .
C5 C4 H4 120.2 . .
C5 C4 C3 119.5(3) . .
C3 C4 H4 120.2 . .
C4 C3 H3 119.5 . .
C4 C3 C2 121.0(3) . .
C2 C3 H3 119.5 . .
C1 C2 C3 120.3(3) . .
C1 C2 H2 119.8 . .
C3 C2 H2 119.8 . .
Sr1 C7A H7A 108.9 . .
P2 C7A Sr1 83.76(9) . .
P2 C7A Si3 126.80(16) . .
P2 C7A H7A 108.9 . .
Si3 C7A Sr1 116.84(12) . .
Si3 C7A H7A 108.9 . .
Si3 C9A H9AA 109.5 . .
Si3 C9A H9AB 109.5 . .
Si3 C9A H9AC 109.5 . .
H9AA C9A H9AB 109.5 . .
H9AA C9A H9AC 109.5 . .
H9AB C9A H9AC 109.5 . .
Si3 C10A H10D 109.5 . .
Si3 C10A H10E 109.5 . .
Si3 C10A H10F 109.5 . .
H10D C10A H10E 109.5 . .
H10D C10A H10F 109.5 . .
H10E C10A H10F 109.5 . .
Si3 C8A H8AA 109.5 . .
Si3 C8A H8AB 109.5 . .
Si3 C8A H8AC 109.5 . .
H8AA C8A H8AB 109.5 . .
H8AA C8A H8AC 109.5 . .
H8AB C8A H8AC 109.5 . .
Sr1 C11A H11A 110.6 . .
P2 C11A Sr1 86.66(10) . .
P2 C11A Si4 124.15(14) . .
P2 C11A H11A 110.6 . .
Si4 C11A Sr1 111.68(11) . .
Si4 C11A H11A 110.6 . .
Si4 C12A H12D 109.5 . .
Si4 C12A H12E 109.5 . .
Si4 C12A H12F 109.5 . .
H12D C12A H12E 109.5 . .
H12D C12A H12F 109.5 . .
H12E C12A H12F 109.5 . .
Si4 C12B H12G 109.5 . .
Si4 C12B H12H 109.5 . .
Si4 C12B H12I 109.5 . .
H12G C12B H12H 109.5 . .
H12G C12B H12I 109.5 . .
H12H C12B H12I 109.5 . .
Si4 C13A H13D 109.5 . .
Si4 C13A H13E 109.5 . .
Si4 C13A H13F 109.5 . .
H13D C13A H13E 109.5 . .
H13D C13A H13F 109.5 . .
H13E C13A H13F 109.5 . .
Si4 C13B H13G 109.5 . .
Si4 C13B H13H 109.5 . .
Si4 C13B H13I 109.5 . .
H13G C13B H13H 109.5 . .
H13G C13B H13I 109.5 . .
H13H C13B H13I 109.5 . .
Si4 C14B H14D 109.5 . .
Si4 C14B H14E 109.5 . .
Si4 C14B H14F 109.5 . .
H14D C14B H14E 109.5 . .
H14D C14B H14F 109.5 . .
H14E C14B H14F 109.5 . .
Si4 C14A H14G 109.5 . .
Si4 C14A H14H 109.5 . .
Si4 C14A H14I 109.5 . .
H14G C14A H14H 109.5 . .
H14G C14A H14I 109.5 . .
H14H C14A H14I 109.5 . .
P2 C1A K1 99.32(9) . 2_677
C2A C1A K1 102.4(2) . 2_677
C2A C1A P2 121.8(2) . .
C2A C1A C6A 117.5(2) . .
C6A C1A K1 67.09(15) . 2_677
C6A C1A P2 120.74(19) . .
C1A C2A H2A 119.6 . .
C1A C2A C3A 120.8(3) . .
C3A C2A H2A 119.6 . .
C2A C3A H3A 119.6 . .
C4A C3A C2A 120.8(3) . .
C4A C3A H3A 119.6 . .
C3A C4A H4A 120.1 . .
C3A C4A C5A 119.8(3) . .
C5A C4A H4A 120.1 . .
K1 C5A H5A 100.6 2_677 .
C4A C5A K1 102.3(2) . 2_677
C4A C5A H5A 120.3 . .
C4A C5A C6A 119.3(3) . .
C6A C5A K1 66.48(16) . 2_677
C6A C5A H5A 120.3 . .
K1 C6A H6A 89.9 2_677 .
C1A C6A K1 89.67(16) . 2_677
C1A C6A H6A 119.1 . .
C5A C6A K1 90.44(18) . 2_677
C5A C6A C1A 121.8(3) . .
C5A C6A H6A 119.1 . .
K1 C24 H24A 47.9 . .
K1 C24 H24B 79.2 . .
K1 C24 H24C 156.8 . .
H24A C24 H24B 109.5 . .
H24A C24 H24C 109.5 . .
H24B C24 H24C 109.5 . .
C23 C24 K1 86.4(8) . .
C23 C24 H24A 109.5 . .
C23 C24 H24B 109.5 . .
C23 C24 H24C 109.5 . .
H24D C24A H24E 109.5 . .
H24D C24A H24F 109.5 . .
H24E C24A H24F 109.5 . .
C23A C24A H24D 109.5 . .
C23A C24A H24E 109.5 . .
C23A C24A H24F 109.5 . .
O3 C23 H23A 109.9 . .
O3 C23 H23B 109.9 . .
C24 C23 O3 108.8(10) . .
C24 C23 H23A 109.9 . .
C24 C23 H23B 109.9 . .
H23A C23 H23B 108.3 . .
O3 C23A C24A 103.6(10) . .
O3 C23A H23C 111.0 . .
O3 C23A H23D 111.0 . .
C24A C23A H23C 111.0 . .
C24A C23A H23D 111.0 . .
H23C C23A H23D 109.0 . .
O3 C25 H25A 110.6 . .
O3 C25 H25B 110.6 . .
O3 C25 C26 105.9(8) . .
H25A C25 H25B 108.7 . .
C26 C25 H25A 110.6 . .
C26 C25 H25B 110.6 . .
K1 C25A H25C 66.4 . .
K1 C25A H25D 136.3 . .
O3 C25A K1 47.0(3) . .
O3 C25A H25C 113.2 . .
O3 C25A H25D 113.2 . .
H25C C25A H25D 110.5 . .
C26A C25A K1 106.9(8) . .
C26A C25A O3 92.7(10) . .
C26A C25A H25C 113.2 . .
C26A C25A H25D 113.2 . .
C25 C26 H26A 109.5 . .
C25 C26 H26B 109.5 . .
C25 C26 H26C 109.5 . .
H26A C26 H26B 109.5 . .
H26A C26 H26C 109.5 . .
H26B C26 H26C 109.5 . .
C25A C26A H26D 109.5 . .
C25A C26A H26E 109.5 . .
C25A C26A H26F 109.5 . .
H26D C26A H26E 109.5 . .
H26D C26A H26F 109.5 . .
H26E C26A H26F 109.5 . .
O2 C19 H19A 110.0 . .
O2 C19 H19B 110.0 . .
O2 C19 H19C 110.6 . .
O2 C19 H19D 110.6 . .
O2 C19 C20 108.5(5) . .
O2 C19 C20A 105.8(5) . .
H19A C19 H19B 108.4 . .
H19C C19 H19D 108.7 . .
C20 C19 H19A 110.0 . .
C20 C19 H19B 110.0 . .
C20A C19 H19C 110.6 . .
C20A C19 H19D 110.6 . .
C19 C20 H20A 110.8 . .
C19 C20 H20B 110.8 . .
C19 C20 C21 104.5(7) . .
H20A C20 H20B 108.9 . .
C21 C20 H20A 110.8 . .
C21 C20 H20B 110.8 . .
C19 C20A H20C 110.8 . .
C19 C20A H20D 110.8 . .
H20C C20A H20D 108.9 . .
C21 C20A C19 104.7(7) . .
C21 C20A H20C 110.8 . .
C21 C20A H20D 110.8 . .
C20 C21 H21A 110.3 . .
C20 C21 H21B 110.3 . .
C20A C21 H21C 111.7 . .
C20A C21 H21D 111.7 . .
C20A C21 C22 100.3(5) . .
H21A C21 H21B 108.6 . .
H21C C21 H21D 109.5 . .
C22 C21 C20 107.1(5) . .
C22 C21 H21A 110.3 . .
C22 C21 H21B 110.3 . .
C22 C21 H21C 111.7 . .
C22 C21 H21D 111.7 . .
O2 C22 C21 105.4(2) . .
O2 C22 H22A 110.7 . .
O2 C22 H22B 110.7 . .
C21 C22 H22A 110.7 . .
C21 C22 H22B 110.7 . .
H22A C22 H22B 108.8 . .
O1 C15 H15A 111.4 . .
O1 C15 H15B 111.4 . .
O1 C15 C16 101.7(9) . .
H15A C15 H15B 109.3 . .
C16 C15 H15A 111.4 . .
C16 C15 H15B 111.4 . .
O1 C15A H15C 111.0 . .
O1 C15A H15D 111.0 . .
H15C C15A H15D 109.0 . .
C16 C15A O1 104.0(9) . .
C16 C15A H15C 111.0 . .
C16 C15A H15D 111.0 . .
C15 C16 H16A 111.6 . .
C15 C16 H16B 111.6 . .
C15A C16 H16C 110.0 . .
C15A C16 H16D 110.0 . .
C15A C16 C17 108.7(6) . .
H16A C16 H16B 109.4 . .
H16C C16 H16D 108.3 . .
C17 C16 C15 100.7(5) . .
C17 C16 H16A 111.6 . .
C17 C16 H16B 111.6 . .
C17 C16 H16C 110.0 . .
C17 C16 H16D 110.0 . .
C16 C17 H17A 111.1 . .
C16 C17 H17B 111.1 . .
H17A C17 H17B 109.1 . .
C18 C17 C16 103.2(3) . .
C18 C17 H17A 111.1 . .
C18 C17 H17B 111.1 . .
O1 C18 C17 106.6(3) . .
O1 C18 H18A 110.4 . .
O1 C18 H18B 110.4 . .
C17 C18 H18A 110.4 . .
C17 C18 H18B 110.4 . .
H18A C18 H18B 108.6 . .
O1S C2S H2SA 105.7 . .
O1S C2S H2SB 105.7 . .
O1S C2S C3S 126.4(7) . .
H2SA C2S H2SB 106.2 . .
C3S C2S H2SA 105.7 . .
C3S C2S H2SB 105.7 . .
O1S C2SA H2SC 106.9 . .
O1S C2SA H2SD 106.9 . .
H2SC C2SA H2SD 106.7 . .
C3S C2SA O1S 121.5(6) . .
C3S C2SA H2SC 106.9 . .
C3S C2SA H2SD 106.9 . .
C2S C3S H3SD 109.5 . .
C2S C3S H3SE 109.5 . .
C2S C3S H3SF 109.5 . .
C2SA C3S H3SA 109.5 . .
C2SA C3S H3SB 109.5 . .
C2SA C3S H3SC 109.5 . .
H3SD C3S H3SE 109.5 . .
H3SD C3S H3SF 109.5 . .
H3SE C3S H3SF 109.5 . .
H3SA C3S H3SB 109.5 . .
H3SA C3S H3SC 109.5 . .
H3SB C3S H3SC 109.5 . .
Sr2 B1 K1 98.70(8) . .
Sr2 B1 H1A 56.6(12) . .
Sr2 B1 H1B 59.9(12) . .
Sr2 B1 H1C 108.1(13) . .
K1 B1 H1A 64.6(11) . .
K1 B1 H1B 149.3(13) . .
K1 B1 H1C 51.9(10) . .
P1 B1 Sr2 140.75(14) . .
P1 B1 K1 102.23(10) . .
P1 B1 H1A 104.2(13) . .
P1 B1 H1B 108.1(13) . .
P1 B1 H1C 111.0(13) . .
H1A B1 H1B 111.2(13) . .
H1A B1 H1C 111.6(13) . .
H1B B1 H1C 110.6(13) . .
Sr2 B2 K1 97.56(8) . 2_677
Sr2 B2 H2B 58.3(12) . .
Sr2 B2 H2C 112.7(13) . .
Sr2 B2 H2D 56.5(12) . .
K1 B2 H2B 147.0(13) 2_677 .
K1 B2 H2C 53.7(11) 2_677 .
K1 B2 H2D 60.6(11) 2_677 .
P2 B2 Sr2 135.93(13) . .
P2 B2 K1 106.31(11) . 2_677
P2 B2 H2B 106.7(13) . .
P2 B2 H2C 111.3(13) . .
P2 B2 H2D 104.8(13) . .
H2B B2 H2C 111.5(13) . .
H2B B2 H2D 111.4(13) . .
H2C B2 H2D 110.8(13) . .

loop_
_geom_bond_atom_site_label_1
_geom_bond_atom_site_label_2
_geom_bond_distance
_geom_bond_site_symmetry_2
Sr1 P1 3.1593(6) .
Sr1 P2 3.1861(6) .
Sr1 O1 2.5329(19) .
Sr1 C11 2.875(2) .
Sr1 C7 2.764(2) .
Sr1 C7A 2.861(3) .
Sr1 C11A 2.770(2) .
Sr2 K1 4.7428(6) .
Sr2 K1 4.7428(6) 2_677
Sr2 O2 2.5420(16) .
Sr2 O2 2.5419(16) 2_677
Sr2 B1 2.980(3) .
Sr2 B1 2.979(3) 2_677
Sr2 H1A 2.54(2) .
Sr2 H1B 2.60(2) .
Sr2 B2 3.028(3) .
Sr2 B2 3.028(3) 2_677
Sr2 H2B 2.62(2) .
Sr2 H2D 2.58(2) .
K1 O3 2.653(3) .
K1 C1 3.322(2) .
K1 C6 3.218(3) .
K1 C5 3.445(3) .
K1 C1A 3.523(3) 2_677
K1 C5A 3.539(3) 2_677
K1 C6A 3.245(3) 2_677
K1 C24 3.441(15) .
K1 C25A 3.522(11) .
K1 B1 3.267(3) .
K1 H1A 2.96(2) .
K1 H1C 2.72(2) .
K1 B2 3.274(3) 2_677
P1 C11 1.739(2) .
P1 C7 1.752(2) .
P1 C1 1.857(2) .
P1 B1 1.930(3) .
P2 C7A 1.747(3) .
P2 C11A 1.744(3) .
P2 C1A 1.859(2) .
P2 B2 1.930(3) .
Si2 C11 1.813(2) .
Si2 C14 1.882(3) .
Si2 C12 1.887(3) .
Si2 C13 1.874(3) .
Si1 C7 1.823(3) .
Si1 C10 1.878(4) .
Si1 C9 1.876(3) .
Si1 C8 1.866(3) .
Si3 C7A 1.813(3) .
Si3 C9A 1.877(4) .
Si3 C10A 1.895(4) .
Si3 C8A 1.874(4) .
Si4 C11A 1.823(2) .
Si4 C12A 1.836(7) .
Si4 C12B 1.969(7) .
Si4 C13A 1.984(8) .
Si4 C13B 1.774(7) .
Si4 C14B 1.849(9) .
Si4 C14A 1.878(9) .
O3 C23 1.511(12) .
O3 C23A 1.346(13) .
O3 C25 1.367(11) .
O3 C25A 1.761(14) .
O2 C19 1.437(3) .
O2 C22 1.444(3) .
O1 C15 1.394(14) .
O1 C15A 1.485(13) .
O1 C18 1.428(4) .
O1S C2S 1.214(8) .
O1S C2S 1.214(8) 2_766
O1S C2SA 1.482(8) 2_766
O1S C2SA 1.482(8) .
C11 H11 0.9800 .
C14 H14A 0.9600 .
C14 H14B 0.9600 .
C14 H14C 0.9600 .
C12 H12A 0.9600 .
C12 H12B 0.9600 .
C12 H12C 0.9600 .
C13 H13A 0.9600 .
C13 H13B 0.9600 .
C13 H13C 0.9600 .
C7 H7 0.9800 .
C10 H10A 0.9600 .
C10 H10B 0.9600 .
C10 H10C 0.9600 .
C9 H9A 0.9600 .
C9 H9B 0.9600 .
C9 H9C 0.9600 .
C8 H8A 0.9600 .
C8 H8B 0.9600 .
C8 H8C 0.9600 .
C1 C6 1.396(3) .
C1 C2 1.381(3) .
C6 H6 0.9300 .
C6 C5 1.386(4) .
C5 H5 0.9300 .
C5 C4 1.370(4) .
C4 H4 0.9300 .
C4 C3 1.370(4) .
C3 H3 0.9300 .
C3 C2 1.389(4) .
C2 H2 0.9300 .
C7A H7A 0.9800 .
C9A H9AA 0.9600 .
C9A H9AB 0.9600 .
C9A H9AC 0.9600 .
C10A H10D 0.9600 .
C10A H10E 0.9600 .
C10A H10F 0.9600 .
C8A H8AA 0.9600 .
C8A H8AB 0.9600 .
C8A H8AC 0.9600 .
C11A H11A 0.9800 .
C12A H12D 0.9600 .
C12A H12E 0.9600 .
C12A H12F 0.9600 .
C12B H12G 0.9600 .
C12B H12H 0.9600 .
C12B H12I 0.9600 .
C13A H13D 0.9600 .
C13A H13E 0.9600 .
C13A H13F 0.9600 .
C13B H13G 0.9600 .
C13B H13H 0.9600 .
C13B H13I 0.9600 .
C14B H14D 0.9600 .
C14B H14E 0.9600 .
C14B H14F 0.9600 .
C14A H14G 0.9600 .
C14A H14H 0.9600 .
C14A H14I 0.9600 .
C1A K1 3.523(3) 2_677
C1A C2A 1.381(4) .
C1A C6A 1.390(4) .
C2A H2A 0.9300 .
C2A C3A 1.388(4) .
C3A H3A 0.9300 .
C3A C4A 1.366(5) .
C4A H4A 0.9300 .
C4A C5A 1.375(5) .
C5A K1 3.539(3) 2_677
C5A H5A 0.9300 .
C5A C6A 1.388(4) .
C6A K1 3.245(3) 2_677
C6A H6A 0.9300 .
C24 H24A 0.9600 .
C24 H24B 0.9600 .
C24 H24C 0.9600 .
C24 C23 1.426(13) .
C24A H24D 0.9600 .
C24A H24E 0.9600 .
C24A H24F 0.9600 .
C24A C23A 1.498(13) .
C23 H23A 0.9700 .
C23 H23B 0.9700 .
C23A H23C 0.9700 .
C23A H23D 0.9700 .
C25 H25A 0.9700 .
C25 H25B 0.9700 .
C25 C26 1.609(13) .
C25A H25C 0.9700 .
C25A H25D 0.9700 .
C25A C26A 1.420(14) .
C26 H26A 0.9600 .
C26 H26B 0.9600 .
C26 H26C 0.9600 .
C26A H26D 0.9600 .
C26A H26E 0.9600 .
C26A H26F 0.9600 .
C19 H19A 0.9700 .
C19 H19B 0.9700 .
C19 H19C 0.9700 .
C19 H19D 0.9700 .
C19 C20 1.463(12) .
C19 C20A 1.509(12) .
C20 H20A 0.9700 .
C20 H20B 0.9700 .
C20 C21 1.511(12) .
C20A H20C 0.9700 .
C20A H20D 0.9700 .
C20A C21 1.463(13) .
C21 H21A 0.9700 .
C21 H21B 0.9700 .
C21 H21C 0.9700 .
C21 H21D 0.9700 .
C21 C22 1.500(4) .
C22 H22A 0.9700 .
C22 H22B 0.9700 .
C15 H15A 0.9700 .
C15 H15B 0.9700 .
C15 C16 1.615(14) .
C15A H15C 0.9700 .
C15A H15D 0.9700 .
C15A C16 1.481(15) .
C16 H16A 0.9700 .
C16 H16B 0.9700 .
C16 H16C 0.9700 .
C16 H16D 0.9700 .
C16 C17 1.535(6) .
C17 H17A 0.9700 .
C17 H17B 0.9700 .
C17 C18 1.479(5) .
C18 H18A 0.9700 .
C18 H18B 0.9700 .
C2S H2SA 0.9700 .
C2S H2SB 0.9700 .
C2S C3S 1.453(9) .
C2SA H2SC 0.9700 .
C2SA H2SD 0.9700 .
C2SA C3S 1.245(9) .
C3S H3SD 0.9600 .
C3S H3SE 0.9600 .
C3S H3SF 0.9600 .
C3S H3SA 0.9600 .
C3S H3SB 0.9600 .
C3S H3SC 0.9600 .
B1 H1A 1.133(15) .
B1 H1B 1.131(15) .
B1 H1C 1.134(15) .
B2 K1 3.274(3) 2_677
B2 H2B 1.130(15) .
B2 H2C 1.130(15) .
B2 H2D 1.136(15) .

loop_
_geom_torsion_atom_site_label_1
_geom_torsion_atom_site_label_2
_geom_torsion_atom_site_label_3
_geom_torsion_atom_site_label_4
_geom_torsion
_geom_torsion_site_symmetry_1
_geom_torsion_site_symmetry_4
Sr1 P1 C11 Si2 -115.77(17) . .
Sr1 P1 C7 Si1 -118.06(17) . .
Sr1 P1 C1 K1 166.5(3) . .
Sr1 P1 C1 C6 88.8(4) . .
Sr1 P1 C1 C2 -92.7(4) . .
Sr1 P2 C7A Si3 -119.04(19) . .
Sr1 P2 C11A Si4 -114.06(19) . .
Sr1 P2 C1A K1 169.3(2) . 2_677
Sr1 P2 C1A C2A -79.7(4) . .
Sr1 P2 C1A C6A 100.5(3) . .
Sr1 O1 C15 C16 -144.2(5) . .
Sr1 O1 C15A C16 -153.8(5) . .
Sr1 O1 C18 C17 142.6(3) . .
Sr2 O2 C19 C20 -149.0(5) . .
Sr2 O2 C19 C20A -175.2(5) . .
Sr2 O2 C22 C21 151.2(2) . .
K1 O3 C23 C24 -14.4(14) . .
K1 O3 C23A C24A 40.2(14) . .
K1 O3 C25 C26 -0.6(17) . .
K1 O3 C25A C26A -110.7(9) . .
K1 C1 C6 C5 81.9(2) . .
K1 C1 C2 C3 -71.7(3) . .
K1 C6 C5 C4 79.8(3) . .
K1 C5 C4 C3 67.9(3) . .
K1 C1A C2A C3A -69.4(4) 2_677 .
K1 C1A C6A C5A 90.3(3) 2_677 .
K1 C5A C6A C1A -89.9(3) 2_677 .
K1 C24 C23 O3 9.6(9) . .
P1 C1 C6 K1 94.80(15) . .
P1 C1 C6 C5 176.7(2) . .
P1 C1 C2 C3 -177.7(2) . .
P2 C1A C2A C3A -178.7(3) . .
P2 C1A C6A K1 87.32(18) . 2_677
P2 C1A C6A C5A 177.6(2) . .
O2 C19 C20 C21 -17.6(8) . .
O2 C19 C20A C21 23.7(7) . .
O1 C15 C16 C15A 83(3) . .
O1 C15 C16 C17 -32.7(8) . .
O1 C15A C16 C15 -70(2) . .
O1 C15A C16 C17 -0.2(9) . .
O1S C2S C3S C2SA -1.5(8) . .
O1S C2SA C3S C2S 1.2(6) . .
C11 P1 C7 Sr1 42.49(11) . .
C11 P1 C7 Si1 -75.57(17) . .
C11 P1 C1 K1 -115.17(10) . .
C11 P1 C1 C6 167.10(19) . .
C11 P1 C1 C2 -14.4(3) . .
C14 Si2 C11 Sr1 -163.68(15) . .
C14 Si2 C11 P1 -63.0(2) . .
C12 Si2 C11 Sr1 77.51(14) . .
C12 Si2 C11 P1 178.22(17) . .
C13 Si2 C11 Sr1 -39.89(17) . .
C13 Si2 C11 P1 60.8(2) . .
C7 P1 C11 Sr1 -40.79(10) . .
C7 P1 C11 Si2 -156.55(15) . .
C7 P1 C1 K1 120.32(10) . .
C7 P1 C1 C6 42.6(2) . .
C7 P1 C1 C2 -138.9(2) . .
C10 Si1 C7 Sr1 22.1(2) . .
C10 Si1 C7 P1 124.2(2) . .
C9 Si1 C7 Sr1 138.11(15) . .
C9 Si1 C7 P1 -119.79(19) . .
C8 Si1 C7 Sr1 -99.06(17) . .
C8 Si1 C7 P1 3.0(2) . .
C1 P1 C11 Sr1 -165.08(8) . .
C1 P1 C11 Si2 79.15(18) . .
C1 P1 C7 Sr1 168.68(8) . .
C1 P1 C7 Si1 50.62(19) . .
C1 C6 C5 K1 -78.9(2) . .
C1 C6 C5 C4 1.0(4) . .
C6 C1 C2 C3 0.8(4) . .
C6 C5 C4 C3 1.0(5) . .
C5 C4 C3 C2 -2.1(6) . .
C4 C3 C2 C1 1.2(5) . .
C2 C1 C6 K1 -83.8(2) . .
C2 C1 C6 C5 -1.9(4) . .
C7A P2 C11A Sr1 39.27(12) . .
C7A P2 C11A Si4 -74.79(19) . .
C7A P2 C1A K1 -121.07(12) . 2_677
C7A P2 C1A C2A -10.1(3) . .
C7A P2 C1A C6A 170.1(2) . .
C9A Si3 C7A Sr1 81.78(17) . .
C9A Si3 C7A P2 -175.13(18) . .
C10A Si3 C7A Sr1 -159.0(2) . .
C10A Si3 C7A P2 -55.9(3) . .
C8A Si3 C7A Sr1 -37.11(19) . .
C8A Si3 C7A P2 66.0(2) . .
C11A P2 C7A Sr1 -37.98(11) . .
C11A P2 C7A Si3 -157.02(16) . .
C11A P2 C1A K1 114.93(11) . 2_677
C11A P2 C1A C2A -134.1(3) . .
C11A P2 C1A C6A 46.1(2) . .
C12A Si4 C11A Sr1 -130.0(4) . .
C12A Si4 C11A P2 -28.8(5) . .
C12B Si4 C11A Sr1 -98.7(3) . .
C12B Si4 C11A P2 2.5(4) . .
C13A Si4 C11A Sr1 116.0(3) . .
C13A Si4 C11A P2 -142.8(3) . .
C13B Si4 C11A Sr1 141.7(4) . .
C13B Si4 C11A P2 -117.2(4) . .
C14B Si4 C11A Sr1 2.7(5) . .
C14B Si4 C11A P2 103.9(5) . .
C14A Si4 C11A Sr1 13.2(5) . .
C14A Si4 C11A P2 114.4(5) . .
C1A P2 C7A Sr1 -161.76(9) . .
C1A P2 C7A Si3 79.2(2) . .
C1A P2 C11A Sr1 163.78(9) . .
C1A P2 C11A Si4 49.7(2) . .
C1A C2A C3A C4A 0.9(7) . .
C2A C1A C6A K1 -92.5(3) . 2_677
C2A C1A C6A C5A -2.2(4) . .
C2A C3A C4A C5A -1.7(7) . .
C3A C4A C5A K1 70.4(4) . 2_677
C3A C4A C5A C6A 0.7(6) . .
C4A C5A C6A K1 91.2(3) . 2_677
C4A C5A C6A C1A 1.3(5) . .
C6A C1A C2A C3A 1.1(5) . .
C23 O3 C23A C24A -46.1(13) . .
C23 O3 C25 C26 164.9(12) . .
C23 O3 C25A K1 179.2(11) . .
C23 O3 C25A C26A 68.5(15) . .
C23A O3 C23 C24 105(2) . .
C23A O3 C25 C26 -159.8(12) . .
C23A O3 C25A K1 -146.0(7) . .
C23A O3 C25A C26A 103.3(11) . .
C25 O3 C23 C24 178.0(13) . .
C25 O3 C23A C24A -160.3(12) . .
C25 O3 C25A K1 157.3(17) . .
C25 O3 C25A C26A 46.6(15) . .
C25A O3 C23 C24 166.5(11) . .
C25A O3 C23A C24A 174.4(11) . .
C25A O3 C25 C26 -30.7(13) . .
C19 O2 C22 C21 -25.8(3) . .
C19 C20 C21 C20A -76.1(19) . .
C19 C20 C21 C22 1.6(8) . .
C19 C20A C21 C20 70.4(18) . .
C19 C20A C21 C22 -38.0(7) . .
C20 C19 C20A C21 -76(2) . .
C20 C21 C22 O2 14.7(6) . .
C20A C19 C20 C21 70.1(18) . .
C20A C21 C22 O2 39.7(5) . .
C22 O2 C19 C20 27.8(5) . .
C22 O2 C19 C20A 1.6(6) . .
C15 O1 C15A C16 88(3) . .
C15 O1 C18 C17 -50.1(6) . .
C15 C16 C17 C18 3.3(7) . .
C15A O1 C15 C16 -65(3) . .
C15A O1 C18 C17 -28.8(7) . .
C15A C16 C17 C18 -16.1(8) . .
C16 C17 C18 O1 26.8(5) . .
C18 O1 C15 C16 49.7(7) . .
C18 O1 C15A C16 17.7(9) . .
C2S O1S C2SA C3S -1.4(7) . .
C2S O1S C2SA C3S 178.6(7) 2_766 .
C2SA O1S C2S C3S -178.7(7) 2_766 .
C2SA O1S C2S C3S 1.3(7) . .
B1 P1 C11 Sr1 80.09(11) . .
B1 P1 C11 Si2 -35.7(2) . .
B1 P1 C7 Sr1 -80.12(10) . .
B1 P1 C7 Si1 161.82(15) . .
B1 P1 C1 K1 5.06(12) . .
B1 P1 C1 C6 -72.7(2) . .
B1 P1 C1 C2 105.8(2) . .
B2 P2 C7A Sr1 83.52(11) . .
B2 P2 C7A Si3 -35.5(2) . .
B2 P2 C11A Sr1 -84.08(11) . .
B2 P2 C11A Si4 161.87(16) . .
B2 P2 C1A K1 -0.91(12) . 2_677
B2 P2 C1A C2A 110.1(3) . .
B2 P2 C1A C6A -69.7(2) . .
